data_2207174
loop_
_publ_author_name
'Watkin, David J.'
'Motherwell, W. D. S.'
'Cooper, Richard I.'
'Pantos, Stefan'
'Steadman, Oliver I.'

_publ_section_title
;
 <i>N</i>-(2-Methyl-3,6-dinitrophenyl)acetamide
;
_journal_coeditor_code CF6468
_journal_issue 11
_journal_name_full 'Acta Crystallographica Section E'
_journal_page_first o3888
_journal_page_last o3890
_journal_paper_doi 10.1107/S1600536805034355
_journal_volume 61
_journal_year 2005
_chemical_formula_iupac 'C9 H9 N3 O5'
_chemical_formula_moiety 'C9 H9 N3 O5'
_chemical_formula_sum 'C9 H9 N3 O5'
_chemical_formula_weight 239.19
_chemical_name_systematic
;
N-(2-Methyl-3,6-dinitrophenyl)acetamide
;
_space_group_IT_number 4
_symmetry_cell_setting monoclinic
_symmetry_space_group_name_Hall 'P 2yb'
_symmetry_space_group_name_H-M 'P 1 21 1'
_atom_sites_solution_hydrogens geom
_atom_sites_solution_primary direct
_audit_creation_method CRYSTALS_ver_12.82
_cell_angle_alpha 90
_cell_angle_beta 99.8608(14)
_cell_angle_gamma 90
_cell_formula_units_Z 2
_cell_length_a 4.9309(2)
_cell_length_b 11.7571(4)
_cell_length_c 8.7944(3)
_cell_measurement_reflns_used 939
_cell_measurement_temperature 120
_cell_measurement_theta_max 27
_cell_measurement_theta_min 5
_cell_volume 502.31(3)
_computing_cell_refinement DENZO/SCALEPACK
_computing_data_collection 'COLLECT (Nonius, 2001)'
_computing_data_reduction 'DENZO/SCALEPACK (Otwinowski & Minor, 1997)'
_computing_molecular_graphics 'CAMERON (Watkin et al., 1996)'
_computing_publication_material CRYSTALS
_computing_structure_refinement 'CRYSTALS (Betteridge et al., 2003)'
_computing_structure_solution 'SIR92 (Altomare et al., 1994)'
_diffrn_ambient_temperature 120
_diffrn_measured_fraction_theta_full 0.988
_diffrn_measured_fraction_theta_max 0.983
_diffrn_measurement_device_type 'Nonius KappaCCD'
_diffrn_measurement_method \w
_diffrn_radiation_monochromator graphite
_diffrn_radiation_type 'Mo K\a'
_diffrn_radiation_wavelength 0.71073
_diffrn_reflns_av_R_equivalents 0.021
_diffrn_reflns_limit_h_max 6
_diffrn_reflns_limit_h_min -6
_diffrn_reflns_limit_k_max 12
_diffrn_reflns_limit_k_min -15
_diffrn_reflns_limit_l_max 11
_diffrn_reflns_limit_l_min -11
_diffrn_reflns_number 3452
_diffrn_reflns_theta_full 26.634
_diffrn_reflns_theta_max 27.458
_diffrn_reflns_theta_min 5.151
_diffrn_standards_number 0
_exptl_absorpt_coefficient_mu 0.132
_exptl_absorpt_correction_T_max 0.99
_exptl_absorpt_correction_T_min 0.80
_exptl_absorpt_correction_type multi-scan
_exptl_absorpt_process_details '(DENZO/SCALEPACK; Otwinowski & Minor, 1997)'
_exptl_crystal_colour pale-yellow
_exptl_crystal_density_diffrn 1.581
_exptl_crystal_description lath
_exptl_crystal_F_000 248
_exptl_crystal_size_max 0.76
_exptl_crystal_size_mid 0.20
_exptl_crystal_size_min 0.10
_refine_diff_density_max 0.21
_refine_diff_density_min -0.17
_refine_ls_extinction_method None
_refine_ls_goodness_of_fit_ref 1.0942
_refine_ls_hydrogen_treatment constr
_refine_ls_matrix_type full
_refine_ls_number_parameters 154
_refine_ls_number_reflns 1188
_refine_ls_number_restraints 1
_refine_ls_R_factor_all 0.0242
_refine_ls_R_factor_gt 0.0242
_refine_ls_shift/su_max 0.000205
_refine_ls_structure_factor_coef Fsqd
_refine_ls_weighting_details 'w = 1/[\s^2^(F^2^) + (0.02P)^2^ + 0.13P] where P = [max(Fo^2^,0) + 2Fc^2^]/3'
_refine_ls_weighting_scheme calc
_refine_ls_wR_factor_all 0.0615
_refine_ls_wR_factor_gt 0.0615
_refine_ls_wR_factor_ref 0.0615
_reflns_number_gt 1188
_reflns_number_total 1188
_reflns_threshold_expression I>-10\s(I)
_cod_data_source_file cf6468.cif
_cod_data_source_block I
_cod_original_sg_symbol_H-M 'P 21 '
_cod_database_code 2207174
_cod_database_fobs_code 2207174

loop_
_symmetry_equiv_pos_as_xyz
x,y,z
-x,y+1/2,-z

loop_
_atom_site_label
_atom_site_fract_x
_atom_site_fract_y
_atom_site_fract_z
_atom_site_U_iso_or_equiv
_atom_site_adp_type
_atom_site_occupancy
_atom_site_type_symbol
C1 0.4948(3) 0.14319(14) 0.28928(18) 0.0111 Uani 1.0000 C
C2 0.7148(3) 0.18283(14) 0.39815(18) 0.0114 Uani 1.0000 C
N3 0.8638(3) 0.10778(13) 0.51881(15) 0.0140 Uani 1.0000 N
O4 0.7326(3) 0.03921(12) 0.58113(14) 0.0219 Uani 1.0000 O
O5 1.1140(2) 0.12260(12) 0.55405(15) 0.0219 Uani 1.0000 O
C6 0.8003(3) 0.29526(15) 0.40571(18) 0.0134 Uani 1.0000 C
C7 0.6540(3) 0.37335(15) 0.30692(19) 0.0139 Uani 1.0000 C
C8 0.4280(3) 0.33503(15) 0.20287(18) 0.0116 Uani 1.0000 C
C9 0.3458(3) 0.22171(15) 0.18546(18) 0.0118 Uani 1.0000 C
C10 0.1222(3) 0.17863(15) 0.06026(19) 0.0159 Uani 1.0000 C
N11 0.2738(3) 0.42462(13) 0.10628(16) 0.0138 Uani 1.0000 N
O12 0.4046(3) 0.50665(11) 0.07238(15) 0.0211 Uani 1.0000 O
O13 0.0249(2) 0.41328(11) 0.06852(15) 0.0196 Uani 1.0000 O
N14 0.4172(3) 0.02758(12) 0.27649(17) 0.0130 Uani 1.0000 N
C15 0.5946(3) -0.05962(14) 0.26833(18) 0.0129 Uani 1.0000 C
O16 0.8450(2) -0.04647(11) 0.28353(14) 0.0166 Uani 1.0000 O
C17 0.4615(3) -0.17467(14) 0.2390(2) 0.0169 Uani 1.0000 C
H61 0.9522 0.3189 0.4777 0.0171 Uiso 1.0000 H
H71 0.7032 0.4511 0.3102 0.0169 Uiso 1.0000 H
H73 0.2672 -0.1711 0.2518 0.0263 Uiso 1.0000 H
H72 0.4683 -0.1941 0.1353 0.0281 Uiso 1.0000 H
H4 0.5585 -0.2301 0.3078 0.0284 Uiso 1.0000 H
H7 0.2481 0.0118 0.2655 0.0178 Uiso 1.0000 H
H1 0.1742 0.1034 0.0229 0.0241 Uiso 1.0000 H
H2 -0.0511 0.1712 0.1004 0.0240 Uiso 1.0000 H
H3 0.0949 0.2334 -0.0280 0.0238 Uiso 1.0000 H

loop_
_atom_site_aniso_label
_atom_site_aniso_U_11
_atom_site_aniso_U_22
_atom_site_aniso_U_33
_atom_site_aniso_U_12
_atom_site_aniso_U_13
_atom_site_aniso_U_23
C1 0.0084(6) 0.0117(8) 0.0136(7) -0.0006(6) 0.0031(5) -0.0001(6)
C2 0.0089(7) 0.0124(8) 0.0129(7) 0.0016(6) 0.0016(5) 0.0019(6)
N3 0.0133(6) 0.0144(7) 0.0136(6) 0.0012(6) -0.0001(5) 0.0007(6)
O4 0.0207(6) 0.0245(7) 0.0203(6) -0.0025(6) 0.0027(5) 0.0099(6)
O5 0.0124(5) 0.0206(7) 0.0300(7) 0.0002(5) -0.0045(5) 0.0049(6)
C6 0.0111(7) 0.0141(8) 0.0144(7) -0.0009(6) 0.0004(5) -0.0018(7)
C7 0.0141(7) 0.0122(7) 0.0159(8) -0.0014(6) 0.0040(6) -0.0024(6)
C8 0.0114(7) 0.0114(7) 0.0127(7) 0.0016(6) 0.0035(6) 0.0016(6)
C9 0.0093(6) 0.0142(8) 0.0127(7) 0.0003(6) 0.0040(6) 0.0002(6)
C10 0.0134(7) 0.0150(8) 0.0178(8) -0.0005(6) -0.0014(6) -0.0006(7)
N11 0.0140(6) 0.0135(7) 0.0141(6) 0.0017(6) 0.0032(5) 0.0011(6)
O12 0.0209(6) 0.0149(6) 0.0270(7) -0.0034(5) 0.0026(5) 0.0083(5)
O13 0.0124(5) 0.0192(7) 0.0262(6) 0.0027(5) 0.0009(5) 0.0042(6)
N14 0.0080(5) 0.0115(7) 0.0194(7) -0.0012(5) 0.0020(5) -0.0001(6)
C15 0.0132(7) 0.0138(8) 0.0120(7) 0.0008(6) 0.0024(5) 0.0014(6)
O16 0.0099(5) 0.0176(6) 0.0225(6) 0.0010(5) 0.0027(4) 0.0009(5)
C17 0.0156(7) 0.0121(8) 0.0230(8) -0.0002(7) 0.0032(6) 0.0003(7)

loop_
_atom_type_symbol
_atom_type_scat_dispersion_real
_atom_type_scat_dispersion_imag
_atom_type_scat_source
C 0.0033 0.0016 'International Tables Vol C 4.2.6.8 and 6.1.1.4'
H 0.0000 0.0000 'International Tables Vol C 4.2.6.8 and 6.1.1.4'
N 0.0061 0.0033 'International Tables Vol C 4.2.6.8 and 6.1.1.4'
O 0.0106 0.0060 'International Tables Vol C 4.2.6.8 and 6.1.1.4'

loop_
_geom_angle_atom_site_label_1
_geom_angle_atom_site_label_2
_geom_angle_atom_site_label_3
_geom_angle
_geom_angle_publ_flag
C2 C1 C9 118.77(15) no
C2 C1 N14 122.93(15) no
C9 C1 N14 118.29(14) no
C1 C2 N3 121.71(15) no
C1 C2 C6 123.02(15) no
N3 C2 C6 115.20(14) no
C2 N3 O4 118.72(13) no
C2 N3 O5 116.77(14) no
O4 N3 O5 124.44(14) no
C2 C6 C7 118.84(15) no
C2 C6 H61 121.1 no
C7 C6 H61 120.0 no
C6 C7 C8 118.21(16) no
C6 C7 H71 121.4 no
C8 C7 H71 120.4 no
C7 C8 C9 124.57(15) no
C7 C8 N11 114.99(15) no
C9 C8 N11 120.43(13) no
C1 C9 C8 116.39(14) no
C1 C9 C10 119.16(15) no
C8 C9 C10 124.37(15) no
C9 C10 H1 110.1 no
C9 C10 H2 109.9 no
H1 C10 H2 109.2 no
C9 C10 H3 109.6 no
H1 C10 H3 109.0 no
H2 C10 H3 109.1 no
C8 N11 O12 117.40(13) no
C8 N11 O13 118.15(14) no
O12 N11 O13 124.44(15) no
C1 N14 C15 124.26(14) no
C1 N14 H7 118.0 no
C15 N14 H7 117.5 no
N14 C15 O16 122.96(16) no
N14 C15 C17 114.91(13) no
O16 C15 C17 122.14(15) no
C15 C17 H73 110.3 no
C15 C17 H72 107.2 no
H73 C17 H72 108.5 no
C15 C17 H4 110.2 no
H73 C17 H4 110.3 no
H72 C17 H4 110.4 no

loop_
_geom_bond_atom_site_label_1
_geom_bond_atom_site_label_2
_geom_bond_distance
_geom_bond_publ_flag
C1 C2 1.398(2) no
C1 C9 1.413(2) no
C1 N14 1.411(2) no
C2 N3 1.476(2) no
C2 C6 1.386(2) no
N3 O4 1.221(2) no
N3 O5 1.2318(17) no
C6 C7 1.380(2) no
C6 H61 0.936 no
C7 C8 1.390(2) no
C7 H71 0.945 no
C8 C9 1.393(2) no
C8 N11 1.479(2) no
C9 C10 1.506(2) no
C10 H1 0.992 no
C10 H2 0.982 no
C10 H3 1.000 no
N11 O12 1.2250(19) no
N11 O13 1.2228(17) no
N14 C15 1.358(2) no
N14 H7 0.843 no
C15 O16 1.2287(18) no
C15 C17 1.506(2) no
C17 H73 0.984 no
C17 H72 0.947 no
C17 H4 0.959 no

loop_
_geom_hbond_atom_site_label_D
_geom_hbond_atom_site_label_H
_geom_hbond_atom_site_label_A
_geom_hbond_site_symmetry_A
_geom_hbond_distance_DH
_geom_hbond_distance_HA
_geom_hbond_distance_DA
_geom_hbond_angle_DHA
_geom_hbond_publ_flag
N14 H7 O16 1_455 0.84 2.13 2.963(2) 168 yes

loop_
_cod_related_entry_id
_cod_related_entry_database
_cod_related_entry_code
1 ChemSpider 21128678
